data_7248493
loop_
_publ_author_name
'Paska, Bart\/lomiej'
'Cichowicz, Grzegorz'
'Rzepi\'nski, Patryk'
'Cyra\'nski, Micha\/l Ksawery'
'Dobrzycki, \/Lukasz'
'Boese, Roland'

_publ_section_title
;
 Structural chemistry of decalins and perfluorodecalins
;
_journal_issue 19
_journal_name_full CrystEngComm
_journal_page_first 2474
_journal_page_last 2490
_journal_paper_doi 10.1039/D3CE01117H
_journal_volume 26
_journal_year 2024
_chemical_formula_sum 'C10 H18'
_chemical_formula_weight 138.24
_chemical_melting_point 229
_chemical_name_systematic 'cis-Decalin (HT form refined in monoclinic SG)'
_space_group_crystal_system monoclinic
_space_group_IT_number 15
_space_group_name_Hall '-I 2ya'
_space_group_name_H-M_alt 'I 1 2/a 1'
_atom_sites_solution_hydrogens geom
_audit_update_record
;
2023-11-05 deposited with the CCDC.	2024-02-21 downloaded from the CCDC.
;
_cell_angle_alpha 90
_cell_angle_beta 102.0193(12)
_cell_angle_gamma 90
_cell_formula_units_Z 8
_cell_length_a 11.9659(5)
_cell_length_b 8.2828(4)
_cell_length_c 18.4270(9)
_cell_measurement_reflns_used 3887
_cell_measurement_temperature 220.(2)
_cell_measurement_theta_max 25.2261
_cell_measurement_theta_min 2.7065
_cell_volume 1786.28(14)
_computing_cell_refinement 'SAINT V8.34A (Bruker AXS Inc., 2013)'
_computing_data_collection 'APEX2 V2014 (Bruker AXS Inc., 2014)'
_computing_data_reduction 'SAINT V8.34A (Bruker AXS Inc., 2013)'
_computing_publication_material 'APEX2 V2014 (Bruker AXS Inc., 2014)'
_computing_structure_refinement 'SHELXL-2014/7 (Sheldrick, 2014)'
_computing_structure_solution 'SHELXS-2014 (Sheldrick, 2014)'
_diffrn_ambient_temperature 220.(2)
_diffrn_detector_area_resol_mean 10.4167
_diffrn_measured_fraction_theta_full 0.987
_diffrn_measured_fraction_theta_max 0.987
_diffrn_measurement_device_type 'Bruker D8 VENTURE'
_diffrn_measurement_method '/p scans'
_diffrn_radiation_monochromator TRIUMPH
_diffrn_radiation_type MoK\a
_diffrn_radiation_wavelength 0.71073
_diffrn_reflns_av_R_equivalents 0.0255
_diffrn_reflns_av_unetI/netI 0.0115
_diffrn_reflns_limit_h_max 14
_diffrn_reflns_limit_h_min -14
_diffrn_reflns_limit_k_max 9
_diffrn_reflns_limit_k_min -9
_diffrn_reflns_limit_l_max 21
_diffrn_reflns_limit_l_min -21
_diffrn_reflns_number 10524
_diffrn_reflns_theta_full 25.05
_diffrn_reflns_theta_max 25.05
_diffrn_reflns_theta_min 2.26
_diffrn_source 'fine focus sealed tube'
_exptl_absorpt_coefficient_mu 0.057
_exptl_absorpt_correction_T_max 0.98
_exptl_absorpt_correction_T_min 0.92
_exptl_absorpt_correction_type multi-scan
_exptl_absorpt_process_details 'SADABS V2014/5 (Bruker AXS Inc.)'
_exptl_crystal_colour colourless
_exptl_crystal_density_diffrn 1.028
_exptl_crystal_density_method 'not measured'
_exptl_crystal_description cylindrical
_exptl_crystal_F_000 624
_exptl_crystal_recrystallization_method 'From the Melt'
_exptl_crystal_size_max 0.600
_exptl_crystal_size_mid 0.400
_exptl_crystal_size_min 0.400
_refine_diff_density_max 0.106
_refine_diff_density_min -0.105
_refine_ls_extinction_coef 0.0027(9)
_refine_ls_extinction_method 'SHELXL-2014/7 (Sheldrick 2014'
_refine_ls_goodness_of_fit_ref 1.024
_refine_ls_hydrogen_treatment constr
_refine_ls_matrix_type full
_refine_ls_number_parameters 133
_refine_ls_number_reflns 1563
_refine_ls_number_restraints 25
_refine_ls_restrained_S_all 1.021
_refine_ls_R_factor_all 0.0628
_refine_ls_R_factor_gt 0.0477
_refine_ls_shift/su_max 0.000
_refine_ls_shift/su_mean 0.000
_refine_ls_structure_factor_coef Fsqd
_refine_ls_weighting_details 'w=1/[\s^2^(Fo^2^)+(0.0442P)^2^+0.7870P] where P=(Fo^2^+2Fc^2^)/3'
_refine_ls_weighting_scheme calc
_refine_ls_wR_factor_gt 0.1119
_refine_ls_wR_factor_ref 0.1258
_reflns_number_gt 1211
_reflns_number_total 1563
_reflns_threshold_expression 'I > 2\s(I)'
_cod_data_source_file d3ce01117h2.cif
_cod_data_source_block c_Dec_k180K_220K_hu_mI
_cod_depositor_comments 'Adding full bibliography for 7248441--7248493.cif.'
_cod_database_code 7248493

loop_
_space_group_symop_operation_xyz
'x, y, z'
'-x+1/2, y, -z'
'x+1/2, y+1/2, z+1/2'
'-x+1, y+1/2, -z+1/2'
'-x, -y, -z'
'x-1/2, -y, z'
'-x+1/2, -y+1/2, -z+1/2'
'x, -y+1/2, z+1/2'

loop_
_atom_site_type_symbol
_atom_site_label
_atom_site_fract_x
_atom_site_fract_y
_atom_site_fract_z
_atom_site_U_iso_or_equiv
_atom_site_adp_type
_atom_site_calc_flag
_atom_site_refinement_flags_adp
_atom_site_refinement_flags_occupancy
_atom_site_refinement_flags_posn
_atom_site_occupancy
_atom_site_disorder_assembly
_atom_site_disorder_group
C C1 0.64940(15) 0.3779(2) 0.57912(9) 0.0532(5) Uani d . P D 0.806(3) A 1
H H1 0.6349 0.36 0.5248 0.064 Uiso calc U P R 0.806(3) A 1
C C2 0.73385(16) 0.2491(3) 0.61480(12) 0.0707(6) Uani d . P D 0.806(3) A 1
H H2A 0.753 0.2662 0.6686 0.085 Uiso calc U P R 0.806(3) A 1
H H2B 0.8043 0.2593 0.596 0.085 Uiso calc U P R 0.806(3) A 1
C C3 0.6854(3) 0.0786(3) 0.5986(2) 0.0904(9) Uani d . P D 0.806(3) A 1
H H3A 0.6735 0.0572 0.5452 0.108 Uiso calc U P R 0.806(3) A 1
H H3B 0.7405 -0.0005 0.6245 0.108 Uiso calc U P R 0.806(3) A 1
C C4 0.5731(3) 0.0595(3) 0.6235(2) 0.0845(8) Uani d . P D 0.806(3) A 1
H H4A 0.5865 0.0678 0.6777 0.101 Uiso calc U P R 0.806(3) A 1
H H4B 0.5411 -0.0475 0.6092 0.101 Uiso calc U P R 0.806(3) A 1
C C5 0.48864(17) 0.1885(3) 0.58872(15) 0.0696(6) Uani d . P D 0.806(3) A 1
H H5A 0.4191 0.1779 0.6085 0.083 Uiso calc U P R 0.806(3) A 1
H H5B 0.4678 0.1698 0.5351 0.083 Uiso calc U P R 0.806(3) A 1
C C6 0.53426(13) 0.3609(2) 0.60259(9) 0.0522(5) Uani d . P D 0.806(3) A 1
H H6 0.4796 0.4328 0.57 0.063 Uiso calc U P R 0.806(3) A 1
C C7 0.54069(17) 0.4176(3) 0.68191(13) 0.0621(6) Uani d . P D 0.806(3) A 1
H H7A 0.4644 0.412 0.6934 0.075 Uiso calc U P R 0.806(3) A 1
H H7B 0.591 0.3452 0.7161 0.075 Uiso calc U P R 0.806(3) A 1
C C8 0.58534(18) 0.5890(3) 0.69371(16) 0.0725(6) Uani d . P D 0.806(3) A 1
H H8A 0.5927 0.6186 0.746 0.087 Uiso calc U P R 0.806(3) A 1
H H8B 0.5306 0.6632 0.6638 0.087 Uiso calc U P R 0.806(3) A 1
C C9 0.70087(17) 0.6063(3) 0.67225(14) 0.0706(6) Uani d . P D 0.806(3) A 1
H H9A 0.7247 0.7197 0.6767 0.085 Uiso calc U P R 0.806(3) A 1
H H9B 0.7579 0.5427 0.7064 0.085 Uiso calc U P R 0.806(3) A 1
C C10 0.69554(18) 0.5492(3) 0.59317(11) 0.0646(6) Uani d . P D 0.806(3) A 1
H H10A 0.7724 0.5539 0.5826 0.078 Uiso calc U P R 0.806(3) A 1
H H10B 0.6467 0.623 0.5589 0.078 Uiso calc U P R 0.806(3) A 1
C C1B 0.5993(5) 0.3046(8) 0.6787(4) 0.053(2) Uiso d . P D 0.194(3) A 2
H H1B 0.6113 0.2279 0.7208 0.063 Uiso calc U P R 0.194(3) A 2
C C2B 0.5068(8) 0.2360(13) 0.6180(5) 0.064(3) Uiso d . P D 0.194(3) A 2
H H2B1 0.4356 0.2255 0.636 0.076 Uiso calc U P R 0.194(3) A 2
H H2B2 0.4928 0.3094 0.5753 0.076 Uiso calc U P R 0.194(3) A 2
C C3B 0.5423(10) 0.0742(16) 0.5948(6) 0.070(4) Uiso d . P D 0.194(3) A 2
H H3B1 0.4811 0.0288 0.5564 0.084 Uiso calc U P R 0.194(3) A 2
H H3B2 0.5556 0.0007 0.6374 0.084 Uiso calc U P R 0.194(3) A 2
C C4B 0.6508(8) 0.0898(15) 0.5647(6) 0.073(4) Uiso d . P D 0.194(3) A 2
H H4B1 0.6731 -0.0165 0.549 0.087 Uiso calc U P R 0.194(3) A 2
H H4B2 0.637 0.1612 0.5213 0.087 Uiso calc U P R 0.194(3) A 2
C C5B 0.7447(9) 0.1569(13) 0.6230(5) 0.068(3) Uiso d . P D 0.194(3) A 2
H H5B1 0.8132 0.1703 0.6023 0.082 Uiso calc U P R 0.194(3) A 2
H H5B2 0.7628 0.0798 0.6641 0.082 Uiso calc U P R 0.194(3) A 2
C C6B 0.7131(6) 0.3196(8) 0.6527(4) 0.0533(19) Uiso d . P D 0.194(3) A 2
H H6B 0.7732 0.3473 0.6965 0.064 Uiso calc U P R 0.194(3) A 2
C C7B 0.7072(8) 0.4537(12) 0.5976(5) 0.058(2) Uiso d . P D 0.194(3) A 2
H H7B1 0.6497 0.4273 0.5531 0.069 Uiso calc U P R 0.194(3) A 2
H H7B2 0.7812 0.4633 0.5831 0.069 Uiso calc U P R 0.194(3) A 2
C C8B 0.6772(8) 0.6142(12) 0.6282(7) 0.067(3) Uiso d . P D 0.194(3) A 2
H H8B1 0.6727 0.6976 0.59 0.081 Uiso calc U P R 0.194(3) A 2
H H8B2 0.7376 0.6451 0.6705 0.081 Uiso calc U P R 0.194(3) A 2
C C9B 0.5639(8) 0.6048(12) 0.6528(6) 0.075(3) Uiso d . P D 0.194(3) A 2
H H9B1 0.5494 0.7063 0.6765 0.09 Uiso calc U P R 0.194(3) A 2
H H9B2 0.5017 0.5871 0.6097 0.09 Uiso calc U P R 0.194(3) A 2
C C10B 0.5690(10) 0.4664(13) 0.7071(6) 0.069(3) Uiso d . P D 0.194(3) A 2
H H10C 0.6255 0.4927 0.7522 0.082 Uiso calc U P R 0.194(3) A 2
H H10D 0.4945 0.4571 0.7209 0.082 Uiso calc U P R 0.194(3) A 2

loop_
_atom_site_aniso_label
_atom_site_aniso_U_11
_atom_site_aniso_U_22
_atom_site_aniso_U_33
_atom_site_aniso_U_12
_atom_site_aniso_U_13
_atom_site_aniso_U_23
C1 0.0534(10) 0.0666(12) 0.0415(9) -0.0069(9) 0.0138(7) -0.0002(8)
C2 0.0494(10) 0.0899(18) 0.0780(15) 0.0107(11) 0.0255(9) 0.0079(13)
C3 0.0871(19) 0.0716(16) 0.120(3) 0.0277(15) 0.0389(19) 0.0128(17)
C4 0.0915(19) 0.0586(14) 0.110(2) 0.0034(13) 0.0352(18) 0.0181(15)
C5 0.0573(12) 0.0698(16) 0.0837(17) -0.0133(11) 0.0197(11) -0.0002(13)
C6 0.0409(8) 0.0575(11) 0.0566(10) 0.0011(7) 0.0065(7) 0.0071(8)
C7 0.0423(10) 0.0811(15) 0.0684(14) -0.0005(10) 0.0241(10) 0.0006(12)
C8 0.0661(12) 0.0785(16) 0.0767(16) 0.0004(11) 0.0240(11) -0.0172(12)
C9 0.0630(12) 0.0787(14) 0.0711(15) -0.0178(10) 0.0159(10) -0.0159(11)
C10 0.0595(11) 0.0769(16) 0.0607(12) -0.0153(11) 0.0201(9) 0.0037(12)

loop_
_atom_type_symbol
_atom_type_description
_atom_type_scat_dispersion_real
_atom_type_scat_dispersion_imag
_atom_type_scat_source
C C 0.0033 0.0016 'International Tables Vol C Tables 4.2.6.8 and 6.1.1.4'
H H 0.0000 0.0000 'International Tables Vol C Tables 4.2.6.8 and 6.1.1.4'

loop_
_geom_angle_atom_site_label_1
_geom_angle_atom_site_label_2
_geom_angle_atom_site_label_3
_geom_angle_site_symmetry_1
_geom_angle_site_symmetry_3
_geom_angle
_geom_angle_publ_flag
C2 C1 C10 . . 113.25(18) ?
C2 C1 C6 . . 111.61(14) ?
C10 C1 C6 . . 110.64(15) ?
C2 C1 H1 . . 107.0 ?
C10 C1 H1 . . 107.0 ?
C6 C1 H1 . . 107.0 ?
C1 C2 C3 . . 111.82(19) ?
C1 C2 H2A . . 109.3 ?
C3 C2 H2A . . 109.3 ?
C1 C2 H2B . . 109.3 ?
C3 C2 H2B . . 109.3 ?
H2A C2 H2B . . 107.9 ?
C4 C3 C2 . . 111.2(2) ?
C4 C3 H3A . . 109.4 ?
C2 C3 H3A . . 109.4 ?
C4 C3 H3B . . 109.4 ?
C2 C3 H3B . . 109.4 ?
H3A C3 H3B . . 108.0 ?
C3 C4 C5 . . 110.7(2) ?
C3 C4 H4A . . 109.5 ?
C5 C4 H4A . . 109.5 ?
C3 C4 H4B . . 109.5 ?
C5 C4 H4B . . 109.5 ?
H4A C4 H4B . . 108.1 ?
C4 C5 C6 . . 113.8(2) ?
C4 C5 H5A . . 108.8 ?
C6 C5 H5A . . 108.8 ?
C4 C5 H5B . . 108.8 ?
C6 C5 H5B . . 108.8 ?
H5A C5 H5B . . 107.7 ?
C7 C6 C5 . . 113.15(17) ?
C7 C6 C1 . . 111.94(14) ?
C5 C6 C1 . . 110.40(15) ?
C7 C6 H6 . . 107.0 ?
C5 C6 H6 . . 107.0 ?
C1 C6 H6 . . 107.0 ?
C8 C7 C6 . . 111.88(18) ?
C8 C7 H7A . . 109.2 ?
C6 C7 H7A . . 109.2 ?
C8 C7 H7B . . 109.2 ?
C6 C7 H7B . . 109.2 ?
H7A C7 H7B . . 107.9 ?
C7 C8 C9 . . 111.26(16) ?
C7 C8 H8A . . 109.4 ?
C9 C8 H8A . . 109.4 ?
C7 C8 H8B . . 109.4 ?
C9 C8 H8B . . 109.4 ?
H8A C8 H8B . . 108.0 ?
C10 C9 C8 . . 111.15(18) ?
C10 C9 H9A . . 109.4 ?
C8 C9 H9A . . 109.4 ?
C10 C9 H9B . . 109.4 ?
C8 C9 H9B . . 109.4 ?
H9A C9 H9B . . 108.0 ?
C9 C10 C1 . . 113.16(16) ?
C9 C10 H10A . . 108.9 ?
C1 C10 H10A . . 108.9 ?
C9 C10 H10B . . 108.9 ?
C1 C10 H10B . . 108.9 ?
H10A C10 H10B . . 107.8 ?
C10B C1B C2B . . 113.4(7) ?
C10B C1B C6B . . 109.2(6) ?
C2B C1B C6B . . 111.1(6) ?
C10B C1B H1B . . 107.7 ?
C2B C1B H1B . . 107.7 ?
C6B C1B H1B . . 107.7 ?
C3B C2B C1B . . 109.9(8) ?
C3B C2B H2B1 . . 109.7 ?
C1B C2B H2B1 . . 109.7 ?
C3B C2B H2B2 . . 109.7 ?
C1B C2B H2B2 . . 109.7 ?
H2B1 C2B H2B2 . . 108.2 ?
C2B C3B C4B . . 110.1(10) ?
C2B C3B H3B1 . . 109.6 ?
C4B C3B H3B1 . . 109.6 ?
C2B C3B H3B2 . . 109.6 ?
C4B C3B H3B2 . . 109.6 ?
H3B1 C3B H3B2 . . 108.2 ?
C5B C4B C3B . . 109.9(9) ?
C5B C4B H4B1 . . 109.7 ?
C3B C4B H4B1 . . 109.7 ?
C5B C4B H4B2 . . 109.7 ?
C3B C4B H4B2 . . 109.7 ?
H4B1 C4B H4B2 . . 108.2 ?
C4B C5B C6B . . 112.4(8) ?
C4B C5B H5B1 . . 109.1 ?
C6B C5B H5B1 . . 109.1 ?
C4B C5B H5B2 . . 109.1 ?
C6B C5B H5B2 . . 109.1 ?
H5B1 C5B H5B2 . . 107.9 ?
C7B C6B C5B . . 113.0(7) ?
C7B C6B C1B . . 110.6(6) ?
C5B C6B C1B . . 109.9(6) ?
C7B C6B H6B . . 107.7 ?
C5B C6B H6B . . 107.7 ?
C1B C6B H6B . . 107.7 ?
C6B C7B C8B . . 112.3(7) ?
C6B C7B H7B1 . . 109.1 ?
C8B C7B H7B1 . . 109.1 ?
C6B C7B H7B2 . . 109.1 ?
C8B C7B H7B2 . . 109.1 ?
H7B1 C7B H7B2 . . 107.9 ?
C7B C8B C9B . . 111.2(8) ?
C7B C8B H8B1 . . 109.4 ?
C9B C8B H8B1 . . 109.4 ?
C7B C8B H8B2 . . 109.4 ?
C9B C8B H8B2 . . 109.4 ?
H8B1 C8B H8B2 . . 108.0 ?
C10B C9B C8B . . 108.7(8) ?
C10B C9B H9B1 . . 109.9 ?
C8B C9B H9B1 . . 109.9 ?
C10B C9B H9B2 . . 109.9 ?
C8B C9B H9B2 . . 109.9 ?
H9B1 C9B H9B2 . . 108.3 ?
C1B C10B C9B . . 115.0(8) ?
C1B C10B H10C . . 108.5 ?
C9B C10B H10C . . 108.5 ?
C1B C10B H10D . . 108.5 ?
C9B C10B H10D . . 108.5 ?
H10C C10B H10D . . 107.5 ?

loop_
_geom_bond_atom_site_label_1
_geom_bond_atom_site_label_2
_geom_bond_site_symmetry_2
_geom_bond_distance
_geom_bond_publ_flag
C1 C2 . 1.522(3) ?
C1 C10 . 1.525(3) ?
C1 C6 . 1.534(2) ?
C1 H1 . 0.99 ?
C2 C3 . 1.532(4) ?
C2 H2A . 0.98 ?
C2 H2B . 0.98 ?
C3 C4 . 1.515(3) ?
C3 H3A . 0.98 ?
C3 H3B . 0.98 ?
C4 C5 . 1.518(3) ?
C4 H4A . 0.98 ?
C4 H4B . 0.98 ?
C5 C6 . 1.531(3) ?
C5 H5A . 0.98 ?
C5 H5B . 0.98 ?
C6 C7 . 1.522(3) ?
C6 H6 . 0.99 ?
C7 C8 . 1.517(3) ?
C7 H7A . 0.98 ?
C7 H7B . 0.98 ?
C8 C9 . 1.522(3) ?
C8 H8A . 0.98 ?
C8 H8B . 0.98 ?
C9 C10 . 1.521(3) ?
C9 H9A . 0.98 ?
C9 H9B . 0.98 ?
C10 H10A . 0.98 ?
C10 H10B . 0.98 ?
C1B C10B . 1.510(11) ?
C1B C2B . 1.512(10) ?
C1B C6B . 1.539(9) ?
C1B H1B . 0.99 ?
C2B C3B . 1.495(13) ?
C2B H2B1 . 0.98 ?
C2B H2B2 . 0.98 ?
C3B C4B . 1.520(13) ?
C3B H3B1 . 0.98 ?
C3B H3B2 . 0.98 ?
C4B C5B . 1.491(12) ?
C4B H4B1 . 0.98 ?
C4B H4B2 . 0.98 ?
C5B C6B . 1.531(10) ?
C5B H5B1 . 0.98 ?
C5B H5B2 . 0.98 ?
C6B C7B . 1.497(10) ?
C6B H6B . 0.99 ?
C7B C8B . 1.516(11) ?
C7B H7B1 . 0.98 ?
C7B H7B2 . 0.98 ?
C8B C9B . 1.519(11) ?
C8B H8B1 . 0.98 ?
C8B H8B2 . 0.98 ?
C9B C10B . 1.515(12) ?
C9B H9B1 . 0.98 ?
C9B H9B2 . 0.98 ?
C10B H10C . 0.98 ?
C10B H10D . 0.98 ?

loop_
_geom_torsion_atom_site_label_1
_geom_torsion_atom_site_label_2
_geom_torsion_atom_site_label_3
_geom_torsion_atom_site_label_4
_geom_torsion_site_symmetry_1
_geom_torsion_site_symmetry_2
_geom_torsion_site_symmetry_3
_geom_torsion_site_symmetry_4
_geom_torsion
_geom_torsion_publ_flag
C10 C1 C2 C3 . . . . -179.17(18) ?
C6 C1 C2 C3 . . . . 55.2(2) ?
C1 C2 C3 C4 . . . . -56.3(3) ?
C2 C3 C4 C5 . . . . 54.9(4) ?
C3 C4 C5 C6 . . . . -54.6(4) ?
C4 C5 C6 C7 . . . . -73.2(3) ?
C4 C5 C6 C1 . . . . 53.1(3) ?
C2 C1 C6 C7 . . . . 74.4(2) ?
C10 C1 C6 C7 . . . . -52.70(19) ?
C2 C1 C6 C5 . . . . -52.6(2) ?
C10 C1 C6 C5 . . . . -179.71(17) ?
C5 C6 C7 C8 . . . . -179.60(17) ?
C1 C6 C7 C8 . . . . 54.9(2) ?
C6 C7 C8 C9 . . . . -55.6(3) ?
C7 C8 C9 C10 . . . . 54.7(3) ?
C8 C9 C10 C1 . . . . -54.2(3) ?
C2 C1 C10 C9 . . . . -73.3(2) ?
C6 C1 C10 C9 . . . . 52.9(2) ?
C10B C1B C2B C3B . . . . -178.4(8) ?
C6B C1B C2B C3B . . . . 58.3(10) ?
C1B C2B C3B C4B . . . . -60.9(11) ?
C2B C3B C4B C5B . . . . 60.0(12) ?
C3B C4B C5B C6B . . . . -56.6(12) ?
C4B C5B C6B C7B . . . . -70.6(11) ?
C4B C5B C6B C1B . . . . 53.5(10) ?
C10B C1B C6B C7B . . . . -54.0(9) ?
C2B C1B C6B C7B . . . . 71.8(9) ?
C10B C1B C6B C5B . . . . -179.4(7) ?
C2B C1B C6B C5B . . . . -53.6(8) ?
C5B C6B C7B C8B . . . . -179.4(8) ?
C1B C6B C7B C8B . . . . 57.0(10) ?
C6B C7B C8B C9B . . . . -57.8(11) ?
C7B C8B C9B C10B . . . . 54.4(12) ?
C2B C1B C10B C9B . . . . -69.2(11) ?
C6B C1B C10B C9B . . . . 55.2(10) ?
C8B C9B C10B C1B . . . . -55.4(12) ?
